data_4109424
loop_
_publ_author_name
'Joaqu\'in L\'opez-Serrano'
'Simon B. Duckett'
'Stuart Aiken'
'Karina Q. Almeida Le\~nero'
'Eite Drent'
'John P. Dunne'
'Denis Konya'
'Adrian C. Whitwood'

_publ_contact_author_address
;Department of Chemistry
University of York
Heslington
York
YO10 5DD
United Kingdom
;
_publ_contact_author_email sbd3@york.ac.uk
_publ_contact_author_fax '44 904 432516'
_publ_contact_author_name 'Prof Simon Duckett'
_publ_contact_author_phone '44 904 432564'
_publ_section_title
;
 Apara-Hydrogen Investigation of Palladium-Catalyzed Alkyne Hydrogenation
;
_journal_name_full 'Journal of the American Chemical Society'
_journal_page_first 6513
_journal_page_last 6527
_journal_paper_doi 10.1021/ja070331c
_journal_volume 129
_journal_year 2007
_chemical_formula_moiety 'C23 H42 O2 P2 Pd, 2(C F3 O3 S), 2(H2 O)'
_chemical_formula_sum 'C25 H46 F6 O10 P2 Pd S2'
_chemical_formula_weight 853.08
_chemical_name_systematic
; 
 ? 
;
_space_group_IT_number 14
_symmetry_cell_setting monoclinic
_symmetry_space_group_name_Hall '-P 2yn'
_symmetry_space_group_name_H-M 'P 1 21/n 1'
_atom_sites_solution_hydrogens geom
_atom_sites_solution_primary direct
_atom_sites_solution_secondary difmap
_audit_creation_method SHELXL-97
_cell_angle_alpha 90.00
_cell_angle_beta 108.403(2)
_cell_angle_gamma 90.00
_cell_formula_units_Z 4
_cell_length_a 14.8608(15)
_cell_length_b 16.6018(16)
_cell_length_c 14.8694(15)
_cell_measurement_reflns_used 5357
_cell_measurement_temperature 100(2)
_cell_measurement_theta_max 29.97
_cell_measurement_theta_min 2.45
_cell_volume 3480.9(6)
_computing_cell_refinement 'Bruker SMART'
_computing_data_collection 'Bruker SMART'
_computing_data_reduction 'Bruker SAINT'
_computing_molecular_graphics 'Bruker SHELXTL'
_computing_publication_material 'Bruker SHELXTL'
_computing_structure_refinement 'SHELXL-97 (Sheldrick, 1997)'
_computing_structure_solution 'SHELXS-97 (Sheldrick, 1997)'
_diffrn_ambient_temperature 100(2)
_diffrn_measured_fraction_theta_full 0.984
_diffrn_measured_fraction_theta_max 0.984
_diffrn_measurement_device_type 'CCD area detector'
_diffrn_measurement_method 'phi and omega scans'
_diffrn_radiation_monochromator graphite
_diffrn_radiation_source 'fine-focus sealed tube'
_diffrn_radiation_type MoK\a
_diffrn_radiation_wavelength 0.71073
_diffrn_reflns_av_R_equivalents 0.0222
_diffrn_reflns_av_sigmaI/netI 0.0304
_diffrn_reflns_limit_h_max 20
_diffrn_reflns_limit_h_min -19
_diffrn_reflns_limit_k_max 22
_diffrn_reflns_limit_k_min -23
_diffrn_reflns_limit_l_max 10
_diffrn_reflns_limit_l_min -20
_diffrn_reflns_number 27146
_diffrn_reflns_theta_full 30.04
_diffrn_reflns_theta_max 30.04
_diffrn_reflns_theta_min 1.69
_exptl_absorpt_coefficient_mu 0.827
_exptl_absorpt_correction_T_max 0.850
_exptl_absorpt_correction_T_min 0.824
_exptl_absorpt_correction_type multi-scan
_exptl_absorpt_process_details 'SADABS v2.03; (Sheldrick)'
_exptl_crystal_colour colourless
_exptl_crystal_density_diffrn 1.628
_exptl_crystal_description block
_exptl_crystal_F_000 1752
_exptl_crystal_size_max 0.24
_exptl_crystal_size_mid 0.23
_exptl_crystal_size_min 0.20
_refine_diff_density_max 0.607
_refine_diff_density_min -0.419
_refine_diff_density_rms 0.074
_refine_ls_extinction_method none
_refine_ls_goodness_of_fit_ref 1.029
_refine_ls_hydrogen_treatment mixed
_refine_ls_matrix_type full
_refine_ls_number_parameters 453
_refine_ls_number_reflns 10013
_refine_ls_number_restraints 0
_refine_ls_restrained_S_all 1.029
_refine_ls_R_factor_all 0.0351
_refine_ls_R_factor_gt 0.0260
_refine_ls_shift/su_max 0.001
_refine_ls_shift/su_mean 0.000
_refine_ls_structure_factor_coef Fsqd
_refine_ls_weighting_details 'calc w=1/[\s^2^(Fo^2^)+(0.0327P)^2^+0.8546P] where P=(Fo^2^+2Fc^2^)/3'
_refine_ls_weighting_scheme calc
_refine_ls_wR_factor_gt 0.0614
_refine_ls_wR_factor_ref 0.0646
_reflns_number_gt 8479
_reflns_number_total 10013
_reflns_threshold_expression >2sigma(I)
_cod_data_source_file ja070331csi20070322_084400_3.cif
_cod_data_source_block sbd0503a
_cod_database_code 4109424

loop_
_symmetry_equiv_pos_as_xyz
'x, y, z'
'-x+1/2, y+1/2, -z+1/2'
'-x, -y, -z'
'x-1/2, -y-1/2, z-1/2'

loop_
_atom_site_label
_atom_site_type_symbol
_atom_site_fract_x
_atom_site_fract_y
_atom_site_fract_z
_atom_site_U_iso_or_equiv
_atom_site_adp_type
_atom_site_occupancy
_atom_site_symmetry_multiplicity
_atom_site_calc_flag
_atom_site_refinement_flags
C1 C 0.31833(10) 0.28976(10) 0.42610(11) 0.0161(3) Uani 1 1 d .
H1A H 0.2582 0.3121 0.4326 0.019 Uiso 1 1 calc R
C2 C 0.29185(11) 0.21949(11) 0.35409(12) 0.0205(3) Uani 1 1 d .
H2A H 0.2541 0.1800 0.3769 0.025 Uiso 1 1 calc R
H2B H 0.2503 0.2411 0.2930 0.025 Uiso 1 1 calc R
C3 C 0.37355(12) 0.17468(12) 0.33515(13) 0.0253(4) Uani 1 1 d .
H3A H 0.4010 0.2095 0.2964 0.030 Uiso 1 1 calc R
H3B H 0.3482 0.1258 0.2976 0.030 Uiso 1 1 calc R
C4 C 0.45269(12) 0.14971(11) 0.42496(12) 0.0225(3) Uani 1 1 d .
H4A H 0.5077 0.1319 0.4060 0.027 Uiso 1 1 calc R
H4B H 0.4303 0.1024 0.4525 0.027 Uiso 1 1 calc R
C5 C 0.48794(11) 0.21371(10) 0.50385(11) 0.0174(3) Uani 1 1 d .
H5 H 0.5358 0.1879 0.5594 0.021 Uiso 1 1 calc R
C6 C 0.53505(11) 0.28693(11) 0.47258(12) 0.0221(3) Uani 1 1 d .
H6A H 0.5622 0.3218 0.5286 0.027 Uiso 1 1 calc R
H6B H 0.5885 0.2670 0.4525 0.027 Uiso 1 1 calc R
C7 C 0.47144(12) 0.33922(11) 0.39230(13) 0.0240(4) Uani 1 1 d .
H7A H 0.5054 0.3900 0.3893 0.029 Uiso 1 1 calc R
H7B H 0.4611 0.3106 0.3315 0.029 Uiso 1 1 calc R
C8 C 0.37465(12) 0.36011(10) 0.40239(12) 0.0211(3) Uani 1 1 d .
H8A H 0.3352 0.3849 0.3423 0.025 Uiso 1 1 calc R
H8B H 0.3844 0.4013 0.4527 0.025 Uiso 1 1 calc R
C9 C 0.42194(10) 0.32447(9) 0.63049(11) 0.0142(3) Uani 1 1 d .
C10 C 0.51768(11) 0.34010(10) 0.68041(11) 0.0172(3) Uani 1 1 d .
H10 H 0.5659 0.3093 0.6671 0.021 Uiso 1 1 calc R
C11 C 0.54249(12) 0.39985(10) 0.74863(12) 0.0220(3) Uani 1 1 d .
H11 H 0.6074 0.4104 0.7815 0.026 Uiso 1 1 calc R
C12 C 0.47231(12) 0.44431(10) 0.76881(13) 0.0237(4) Uani 1 1 d .
H12 H 0.4891 0.4867 0.8140 0.028 Uiso 1 1 calc R
C13 C 0.37732(12) 0.42701(10) 0.72299(12) 0.0202(3) Uani 1 1 d .
H13 H 0.3297 0.4570 0.7383 0.024 Uiso 1 1 calc R
C14 C 0.35090(11) 0.36628(9) 0.65491(11) 0.0153(3) Uani 1 1 d .
C15 C 0.24674(10) 0.34635(9) 0.61075(11) 0.0145(3) Uani 1 1 d .
H15A H 0.2280 0.3585 0.5421 0.017 Uiso 1 1 calc R
H15B H 0.2094 0.3819 0.6390 0.017 Uiso 1 1 calc R
C16 C 0.22377(11) 0.23335(9) 0.75481(11) 0.0157(3) Uani 1 1 d .
C17 C 0.32869(11) 0.21702(11) 0.81083(11) 0.0206(3) Uani 1 1 d .
H17A H 0.3682 0.2603 0.7985 0.031 Uiso 1 1 calc R
H17B H 0.3480 0.1654 0.7908 0.031 Uiso 1 1 calc R
H17C H 0.3365 0.2150 0.8787 0.031 Uiso 1 1 calc R
C18 C 0.16324(12) 0.16506(10) 0.77472(12) 0.0209(3) Uani 1 1 d .
H18A H 0.1777 0.1586 0.8433 0.031 Uiso 1 1 calc R
H18B H 0.1774 0.1148 0.7474 0.031 Uiso 1 1 calc R
H18C H 0.0959 0.1782 0.7462 0.031 Uiso 1 1 calc R
C19 C 0.19440(12) 0.31214(10) 0.79165(12) 0.0213(3) Uani 1 1 d .
H19A H 0.1311 0.3279 0.7509 0.032 Uiso 1 1 calc R
H19B H 0.2400 0.3546 0.7910 0.032 Uiso 1 1 calc R
H19C H 0.1933 0.3043 0.8566 0.032 Uiso 1 1 calc R
C20 C 0.09133(10) 0.22910(9) 0.54451(11) 0.0154(3) Uani 1 1 d .
C21 C 0.08952(11) 0.25121(11) 0.44385(11) 0.0205(3) Uani 1 1 d .
H21A H 0.0262 0.2406 0.3994 0.031 Uiso 1 1 calc R
H21B H 0.1365 0.2187 0.4263 0.031 Uiso 1 1 calc R
H21C H 0.1047 0.3085 0.4415 0.031 Uiso 1 1 calc R
C22 C 0.05779(11) 0.14146(10) 0.54150(12) 0.0193(3) Uani 1 1 d .
H22A H 0.0607 0.1243 0.6054 0.029 Uiso 1 1 calc R
H22B H 0.0989 0.1068 0.5180 0.029 Uiso 1 1 calc R
H22C H -0.0077 0.1373 0.4992 0.029 Uiso 1 1 calc R
C23 C 0.02405(11) 0.28595(10) 0.57406(12) 0.0205(3) Uani 1 1 d .
H23A H -0.0395 0.2827 0.5276 0.031 Uiso 1 1 calc R
H23B H 0.0476 0.3413 0.5769 0.031 Uiso 1 1 calc R
H23C H 0.0212 0.2701 0.6366 0.031 Uiso 1 1 calc R
O1 O 0.25407(9) 0.05286(7) 0.65370(10) 0.0177(2) Uani 1 1 d .
H1B H 0.2912(19) 0.0317(15) 0.6972(19) 0.046(8) Uiso 1 1 d .
H1C H 0.2377(15) 0.0280(13) 0.6131(16) 0.022(6) Uiso 1 1 d .
O2 O 0.42479(9) 0.06382(8) 0.60777(11) 0.0248(3) Uani 1 1 d .
H2C H 0.4720(19) 0.0674(15) 0.6342(18) 0.039(7) Uiso 1 1 d .
H2D H 0.4080(17) 0.0250(15) 0.5786(17) 0.035(7) Uiso 1 1 d .
P1 P 0.38709(3) 0.24671(2) 0.54102(3) 0.01286(8) Uani 1 1 d .
P2 P 0.21566(3) 0.24091(2) 0.62581(3) 0.01192(7) Uani 1 1 d .
Pd1 Pd 0.318559(7) 0.149845(7) 0.600999(8) 0.01184(4) Uani 1 1 d .
C24 C 0.19511(12) 0.85429(11) 0.40207(12) 0.0221(3) Uani 1 1 d .
F1 F 0.10896(8) 0.86160(8) 0.33871(8) 0.0358(3) Uani 1 1 d .
F2 F 0.18528(8) 0.81707(7) 0.47745(8) 0.0347(3) Uani 1 1 d .
F3 F 0.24686(9) 0.80771(7) 0.36511(9) 0.0350(3) Uani 1 1 d .
O3 O 0.18586(10) 0.99432(9) 0.47196(10) 0.0366(3) Uani 1 1 d .
O4 O 0.25436(10) 0.98353(8) 0.34425(11) 0.0344(3) Uani 1 1 d .
O5 O 0.34064(9) 0.93298(8) 0.50152(11) 0.0348(3) Uani 1 1 d .
S1 S 0.25005(3) 0.95245(3) 0.43301(3) 0.02297(9) Uani 1 1 d .
C25 C 0.24616(12) 0.57523(11) 0.43613(13) 0.0251(4) Uani 1 1 d .
F4 F 0.31606(8) 0.54613(7) 0.50918(8) 0.0346(3) Uani 1 1 d .
F5 F 0.23810(9) 0.65336(7) 0.45160(11) 0.0477(4) Uani 1 1 d .
F6 F 0.27210(8) 0.56701(8) 0.35932(9) 0.0406(3) Uani 1 1 d .
O6 O 0.15623(9) 0.44117(7) 0.40617(9) 0.0272(3) Uani 1 1 d .
O7 O 0.12253(11) 0.53696(10) 0.51516(10) 0.0401(4) Uani 1 1 d .
O8 O 0.06781(8) 0.56263(7) 0.34559(9) 0.0234(3) Uani 1 1 d .
S2 S 0.13555(3) 0.52342(3) 0.42464(3) 0.01929(8) Uani 1 1 d .
O9 O 0.37937(10) 0.99406(8) 0.80556(10) 0.0244(3) Uani 1 1 d .
H9A H 0.3789(17) 1.0074(15) 0.8540(19) 0.040(7) Uiso 1 1 d .
H9B H 0.4321(19) 0.9796(15) 0.8091(18) 0.047(8) Uiso 1 1 d .
O10 O 0.59842(10) 0.09374(9) 0.71004(11) 0.0292(3) Uani 1 1 d .
H10B H 0.638(2) 0.0676(16) 0.6928(19) 0.052(8) Uiso 1 1 d .
H10C H 0.6089(17) 0.0823(15) 0.7612(19) 0.039(7) Uiso 1 1 d .

loop_
_atom_site_aniso_label
_atom_site_aniso_U_11
_atom_site_aniso_U_22
_atom_site_aniso_U_33
_atom_site_aniso_U_23
_atom_site_aniso_U_13
_atom_site_aniso_U_12
C1 0.0128(6) 0.0202(8) 0.0139(7) 0.0008(6) 0.0023(5) 0.0030(6)
C2 0.0165(7) 0.0278(9) 0.0152(7) -0.0026(7) 0.0020(6) 0.0012(6)
C3 0.0226(8) 0.0329(9) 0.0196(8) -0.0060(7) 0.0057(7) 0.0028(7)
C4 0.0205(8) 0.0255(8) 0.0211(8) -0.0022(7) 0.0061(6) 0.0077(7)
C5 0.0123(6) 0.0227(8) 0.0165(7) 0.0011(6) 0.0038(5) 0.0037(6)
C6 0.0145(7) 0.0320(9) 0.0205(8) 0.0037(7) 0.0065(6) -0.0005(7)
C7 0.0195(8) 0.0310(9) 0.0229(9) 0.0068(7) 0.0088(6) -0.0008(7)
C8 0.0203(8) 0.0225(8) 0.0206(8) 0.0062(7) 0.0067(6) 0.0022(6)
C9 0.0141(6) 0.0133(7) 0.0138(7) 0.0006(6) 0.0025(5) -0.0019(5)
C10 0.0140(7) 0.0183(8) 0.0174(7) 0.0014(6) 0.0021(6) -0.0011(6)
C11 0.0168(7) 0.0232(8) 0.0219(8) -0.0011(7) 0.0004(6) -0.0065(6)
C12 0.0254(8) 0.0190(8) 0.0234(9) -0.0067(7) 0.0029(7) -0.0074(7)
C13 0.0211(8) 0.0176(8) 0.0215(8) -0.0032(6) 0.0060(6) -0.0020(6)
C14 0.0149(7) 0.0137(7) 0.0158(7) 0.0011(6) 0.0027(5) -0.0012(5)
C15 0.0140(6) 0.0131(7) 0.0156(7) -0.0012(6) 0.0036(5) 0.0007(5)
C16 0.0165(7) 0.0175(7) 0.0122(7) -0.0002(6) 0.0035(5) 0.0011(6)
C17 0.0190(7) 0.0263(9) 0.0134(7) 0.0024(6) 0.0009(6) 0.0015(6)
C18 0.0229(8) 0.0222(8) 0.0193(8) 0.0017(6) 0.0091(6) -0.0011(6)
C19 0.0243(8) 0.0232(8) 0.0165(8) -0.0027(6) 0.0067(6) 0.0015(7)
C20 0.0098(6) 0.0177(7) 0.0166(7) -0.0016(6) 0.0010(5) 0.0005(5)
C21 0.0132(7) 0.0293(9) 0.0153(7) 0.0006(7) -0.0004(6) -0.0002(6)
C22 0.0134(7) 0.0190(8) 0.0229(8) -0.0016(6) 0.0022(6) -0.0017(6)
C23 0.0130(7) 0.0229(8) 0.0238(8) -0.0036(7) 0.0033(6) 0.0030(6)
O1 0.0181(5) 0.0161(6) 0.0172(6) 0.0006(5) 0.0030(5) -0.0008(5)
O2 0.0130(6) 0.0189(6) 0.0373(8) -0.0076(6) 0.0005(5) 0.0031(5)
P1 0.01056(16) 0.01444(18) 0.01276(17) -0.00012(14) 0.00253(13) 0.00029(13)
P2 0.01013(16) 0.01287(17) 0.01171(17) -0.00023(14) 0.00196(13) 0.00059(13)
Pd1 0.00974(5) 0.01187(6) 0.01260(6) -0.00018(4) 0.00165(4) 0.00063(4)
C24 0.0210(8) 0.0276(9) 0.0167(8) -0.0026(7) 0.0044(6) -0.0046(7)
F1 0.0252(5) 0.0519(7) 0.0229(6) -0.0038(5) -0.0030(4) -0.0125(5)
F2 0.0369(6) 0.0425(7) 0.0248(6) 0.0072(5) 0.0099(5) -0.0078(5)
F3 0.0472(7) 0.0237(6) 0.0401(7) -0.0107(5) 0.0224(6) -0.0033(5)
O3 0.0321(7) 0.0400(8) 0.0299(7) -0.0140(6) -0.0015(6) 0.0154(6)
O4 0.0320(7) 0.0257(7) 0.0452(9) 0.0101(6) 0.0118(6) 0.0026(6)
O5 0.0201(6) 0.0247(7) 0.0444(9) -0.0083(6) -0.0113(6) 0.0045(5)
S1 0.01713(18) 0.0185(2) 0.0272(2) -0.00409(17) -0.00170(15) 0.00345(15)
C25 0.0216(8) 0.0211(8) 0.0287(9) 0.0019(7) 0.0023(7) -0.0033(7)
F4 0.0250(5) 0.0345(6) 0.0326(6) 0.0012(5) -0.0076(5) -0.0005(5)
F5 0.0386(7) 0.0182(6) 0.0740(10) -0.0015(6) 0.0000(7) -0.0057(5)
F6 0.0254(6) 0.0638(9) 0.0353(7) 0.0133(6) 0.0135(5) -0.0025(6)
O6 0.0304(7) 0.0166(6) 0.0271(7) 0.0033(5) -0.0017(5) -0.0010(5)
O7 0.0434(8) 0.0571(10) 0.0244(7) 0.0024(7) 0.0173(6) 0.0015(7)
O8 0.0182(5) 0.0234(6) 0.0260(6) 0.0054(5) 0.0033(5) 0.0035(5)
S2 0.01940(18) 0.02004(19) 0.01788(19) 0.00253(15) 0.00512(15) -0.00050(15)
O9 0.0230(6) 0.0288(7) 0.0190(7) 0.0008(5) 0.0032(5) 0.0053(5)
O10 0.0200(6) 0.0374(8) 0.0263(8) 0.0083(6) 0.0018(5) 0.0013(6)

loop_
_atom_type_symbol
_atom_type_description
_atom_type_scat_dispersion_real
_atom_type_scat_dispersion_imag
_atom_type_scat_source
C C 0.0033 0.0016 'International Tables Vol C Tables 4.2.6.8 and 6.1.1.4'
H H 0.0000 0.0000 'International Tables Vol C Tables 4.2.6.8 and 6.1.1.4'
O O 0.0106 0.0060 'International Tables Vol C Tables 4.2.6.8 and 6.1.1.4'
F F 0.0171 0.0103 'International Tables Vol C Tables 4.2.6.8 and 6.1.1.4'
P P 0.1023 0.0942 'International Tables Vol C Tables 4.2.6.8 and 6.1.1.4'
S S 0.1246 0.1234 'International Tables Vol C Tables 4.2.6.8 and 6.1.1.4'
Pd Pd -0.9988 1.0072 'International Tables Vol C Tables 4.2.6.8 and 6.1.1.4'

loop_
_geom_angle_atom_site_label_1
_geom_angle_atom_site_label_2
_geom_angle_atom_site_label_3
_geom_angle
C8 C1 C2 116.79(14)
C8 C1 P1 108.96(11)
C2 C1 P1 107.20(11)
C8 C1 H1A 107.9
C2 C1 H1A 107.9
P1 C1 H1A 107.9
C3 C2 C1 116.89(13)
C3 C2 H2A 108.1
C1 C2 H2A 108.1
C3 C2 H2B 108.1
C1 C2 H2B 108.1
H2A C2 H2B 107.3
C2 C3 C4 114.10(14)
C2 C3 H3A 108.7
C4 C3 H3A 108.7
C2 C3 H3B 108.7
C4 C3 H3B 108.7
H3A C3 H3B 107.6
C3 C4 C5 117.28(14)
C3 C4 H4A 108.0
C5 C4 H4A 108.0
C3 C4 H4B 108.0
C5 C4 H4B 108.0
H4A C4 H4B 107.2
C6 C5 C4 112.90(14)
C6 C5 P1 110.24(11)
C4 C5 P1 108.66(11)
C6 C5 H5 108.3
C4 C5 H5 108.3
P1 C5 H5 108.3
C7 C6 C5 116.88(13)
C7 C6 H6A 108.1
C5 C6 H6A 108.1
C7 C6 H6B 108.1
C5 C6 H6B 108.1
H6A C6 H6B 107.3
C8 C7 C6 114.72(14)
C8 C7 H7A 108.6
C6 C7 H7A 108.6
C8 C7 H7B 108.6
C6 C7 H7B 108.6
H7A C7 H7B 107.6
C7 C8 C1 116.43(14)
C7 C8 H8A 108.2
C1 C8 H8A 108.2
C7 C8 H8B 108.2
C1 C8 H8B 108.2
H8A C8 H8B 107.3
C14 C9 C10 119.38(14)
C14 C9 P1 118.64(11)
C10 C9 P1 121.83(12)
C11 C10 C9 120.72(15)
C11 C10 H10 119.6
C9 C10 H10 119.6
C10 C11 C12 119.75(15)
C10 C11 H11 120.1
C12 C11 H11 120.1
C11 C12 C13 120.07(16)
C11 C12 H12 120.0
C13 C12 H12 120.0
C12 C13 C14 120.99(16)
C12 C13 H13 119.5
C14 C13 H13 119.5
C13 C14 C9 118.88(14)
C13 C14 C15 119.19(14)
C9 C14 C15 121.93(14)
C14 C15 P2 114.58(10)
C14 C15 H15A 108.6
P2 C15 H15A 108.6
C14 C15 H15B 108.6
P2 C15 H15B 108.6
H15A C15 H15B 107.6
C18 C16 C19 108.14(13)
C18 C16 C17 108.69(13)
C19 C16 C17 108.07(13)
C18 C16 P2 113.09(11)
C19 C16 P2 111.85(11)
C17 C16 P2 106.84(11)
C16 C17 H17A 109.5
C16 C17 H17B 109.5
H17A C17 H17B 109.5
C16 C17 H17C 109.5
H17A C17 H17C 109.5
H17B C17 H17C 109.5
C16 C18 H18A 109.5
C16 C18 H18B 109.5
H18A C18 H18B 109.5
C16 C18 H18C 109.5
H18A C18 H18C 109.5
H18B C18 H18C 109.5
C16 C19 H19A 109.5
C16 C19 H19B 109.5
H19A C19 H19B 109.5
C16 C19 H19C 109.5
H19A C19 H19C 109.5
H19B C19 H19C 109.5
C21 C20 C22 107.05(13)
C21 C20 C23 108.64(13)
C22 C20 C23 110.87(13)
C21 C20 P2 108.36(10)
C22 C20 P2 111.32(10)
C23 C20 P2 110.47(11)
C20 C21 H21A 109.5
C20 C21 H21B 109.5
H21A C21 H21B 109.5
C20 C21 H21C 109.5
H21A C21 H21C 109.5
H21B C21 H21C 109.5
C20 C22 H22A 109.5
C20 C22 H22B 109.5
H22A C22 H22B 109.5
C20 C22 H22C 109.5
H22A C22 H22C 109.5
H22B C22 H22C 109.5
C20 C23 H23A 109.5
C20 C23 H23B 109.5
H23A C23 H23B 109.5
C20 C23 H23C 109.5
H23A C23 H23C 109.5
H23B C23 H23C 109.5
Pd1 O1 H1B 110.9(18)
Pd1 O1 H1C 101.5(17)
H1B O1 H1C 114(2)
Pd1 O2 H2C 126(2)
Pd1 O2 H2D 115.7(17)
H2C O2 H2D 119(3)
C9 P1 C1 110.66(7)
C9 P1 C5 111.27(7)
C1 P1 C5 95.93(7)
C9 P1 Pd1 106.32(5)
C1 P1 Pd1 117.50(5)
C5 P1 Pd1 115.05(6)
C15 P2 C20 104.79(7)
C15 P2 C16 104.40(7)
C20 P2 C16 112.50(7)
C15 P2 Pd1 114.02(5)
C20 P2 Pd1 113.89(5)
C16 P2 Pd1 106.96(5)
O2 Pd1 O1 83.58(5)
O2 Pd1 P1 94.47(4)
O1 Pd1 P1 177.21(4)
O2 Pd1 P2 168.50(4)
O1 Pd1 P2 92.24(4)
P1 Pd1 P2 90.049(16)
F3 C24 F2 108.14(15)
F3 C24 F1 108.25(14)
F2 C24 F1 107.55(14)
F3 C24 S1 110.81(12)
F2 C24 S1 111.36(12)
F1 C24 S1 110.59(13)
O4 S1 O3 115.02(9)
O4 S1 O5 115.20(9)
O3 S1 O5 114.34(9)
O4 S1 C24 103.67(8)
O3 S1 C24 103.48(9)
O5 S1 C24 102.83(8)
F6 C25 F5 108.47(16)
F6 C25 F4 107.55(15)
F5 C25 F4 107.58(15)
F6 C25 S2 111.84(13)
F5 C25 S2 110.51(13)
F4 C25 S2 110.74(12)
O7 S2 O8 115.33(9)
O7 S2 O6 115.19(9)
O8 S2 O6 114.08(8)
O7 S2 C25 102.92(9)
O8 S2 C25 103.98(8)
O6 S2 C25 103.02(8)
H9A O9 H9B 109(3)
H10B O10 H10C 104(2)

loop_
_geom_bond_atom_site_label_1
_geom_bond_atom_site_label_2
_geom_bond_distance
C1 C8 1.541(2)
C1 C2 1.548(2)
C1 P1 1.8364(16)
C1 H1A 1.0000
C2 C3 1.524(2)
C2 H2A 0.9900
C2 H2B 0.9900
C3 C4 1.532(2)
C3 H3A 0.9900
C3 H3B 0.9900
C4 C5 1.546(2)
C4 H4A 0.9900
C4 H4B 0.9900
C5 C6 1.546(2)
C5 P1 1.8370(16)
C5 H5 1.0000
C6 C7 1.536(2)
C6 H6A 0.9900
C6 H6B 0.9900
C7 C8 1.532(2)
C7 H7A 0.9900
C7 H7B 0.9900
C8 H8A 0.9900
C8 H8B 0.9900
C9 C14 1.404(2)
C9 C10 1.406(2)
C9 P1 1.8082(16)
C10 C11 1.383(2)
C10 H10 0.9500
C11 C12 1.386(2)
C11 H11 0.9500
C12 C13 1.390(2)
C12 H12 0.9500
C13 C14 1.394(2)
C13 H13 0.9500
C14 C15 1.515(2)
C15 P2 1.8421(15)
C15 H15A 0.9900
C15 H15B 0.9900
C16 C18 1.533(2)
C16 C19 1.534(2)
C16 C17 1.542(2)
C16 P2 1.8878(16)
C17 H17A 0.9800
C17 H17B 0.9800
C17 H17C 0.9800
C18 H18A 0.9800
C18 H18B 0.9800
C18 H18C 0.9800
C19 H19A 0.9800
C19 H19B 0.9800
C19 H19C 0.9800
C20 C21 1.533(2)
C20 C22 1.534(2)
C20 C23 1.537(2)
C20 P2 1.8717(15)
C21 H21A 0.9800
C21 H21B 0.9800
C21 H21C 0.9800
C22 H22A 0.9800
C22 H22B 0.9800
C22 H22C 0.9800
C23 H23A 0.9800
C23 H23B 0.9800
C23 H23C 0.9800
O1 Pd1 2.1445(12)
O1 H1B 0.79(3)
O1 H1C 0.71(2)
O2 Pd1 2.1075(12)
O2 H2C 0.69(3)
O2 H2D 0.77(2)
P1 Pd1 2.2343(4)
P2 Pd1 2.2619(4)
C24 F3 1.326(2)
C24 F2 1.328(2)
C24 F1 1.3341(19)
C24 S1 1.8156(18)
O3 S1 1.4412(14)
O4 S1 1.4373(15)
O5 S1 1.4453(12)
C25 F6 1.323(2)
C25 F5 1.329(2)
C25 F4 1.334(2)
C25 S2 1.8148(18)
O6 S2 1.4448(13)
O7 S2 1.4366(14)
O8 S2 1.4395(12)
O9 H9A 0.76(3)
O9 H9B 0.80(3)
O10 H10B 0.84(3)
O10 H10C 0.75(3)

loop_
_geom_hbond_atom_site_label_D
_geom_hbond_atom_site_label_H
_geom_hbond_atom_site_label_A
_geom_hbond_distance_DH
_geom_hbond_distance_HA
_geom_hbond_distance_DA
_geom_hbond_angle_DHA
_geom_hbond_site_symmetry_A
O1 H1B O9 0.79(3) 1.84(3) 2.6200(18) 173(3) 1_545
O1 H1C O3 0.71(2) 2.07(2) 2.7469(19) 160(2) 1_545
O2 H2C O10 0.69(3) 1.91(3) 2.5960(19) 171(3) .
O2 H2D O5 0.77(2) 1.98(3) 2.7443(19) 169(2) 1_545
O9 H9A O7 0.76(3) 2.01(3) 2.768(2) 177(3) 2_556
O9 H9B O8 0.80(3) 2.04(3) 2.8336(18) 168(3) 4_676
O10 H10B O4 0.84(3) 2.03(3) 2.863(2) 173(3) 3_666
O10 H10C O6 0.75(3) 2.08(3) 2.828(2) 172(3) 4_666

loop_
_geom_torsion_atom_site_label_1
_geom_torsion_atom_site_label_2
_geom_torsion_atom_site_label_3
_geom_torsion_atom_site_label_4
_geom_torsion
C8 C1 C2 C3 60.0(2)
P1 C1 C2 C3 -62.49(17)
C1 C2 C3 C4 48.3(2)
C2 C3 C4 C5 -46.0(2)
C3 C4 C5 C6 -64.12(19)
C3 C4 C5 P1 58.50(18)
C4 C5 C6 C7 64.39(19)
P1 C5 C6 C7 -57.35(18)
C5 C6 C7 C8 45.4(2)
C6 C7 C8 C1 -47.8(2)
C2 C1 C8 C7 -60.18(19)
P1 C1 C8 C7 61.40(17)
C14 C9 C10 C11 -4.4(2)
P1 C9 C10 C11 -179.91(13)
C9 C10 C11 C12 0.7(3)
C10 C11 C12 C13 2.2(3)
C11 C12 C13 C14 -1.4(3)
C12 C13 C14 C9 -2.3(2)
C12 C13 C14 C15 176.61(15)
C10 C9 C14 C13 5.2(2)
P1 C9 C14 C13 -179.19(12)
C10 C9 C14 C15 -173.75(14)
P1 C9 C14 C15 1.9(2)
C13 C14 C15 P2 -121.93(14)
C9 C14 C15 P2 56.98(18)
C14 C9 P1 C1 63.70(14)
C10 C9 P1 C1 -120.76(13)
C14 C9 P1 C5 169.08(12)
C10 C9 P1 C5 -15.38(16)
C14 C9 P1 Pd1 -64.94(13)
C10 C9 P1 Pd1 110.60(13)
C8 C1 P1 C9 52.60(13)
C2 C1 P1 C9 179.84(10)
C8 C1 P1 C5 -62.80(12)
C2 C1 P1 C5 64.44(11)
C8 C1 P1 Pd1 174.92(9)
C2 C1 P1 Pd1 -57.83(11)
C6 C5 P1 C9 -53.72(13)
C4 C5 P1 C9 -177.94(11)
C6 C5 P1 C1 61.18(12)
C4 C5 P1 C1 -63.04(12)
C6 C5 P1 Pd1 -174.70(9)
C4 C5 P1 Pd1 61.08(12)
C14 C15 P2 C20 -168.59(11)
C14 C15 P2 C16 72.96(12)
C14 C15 P2 Pd1 -43.41(13)
C21 C20 P2 C15 57.07(12)
C22 C20 P2 C15 174.53(11)
C23 C20 P2 C15 -61.84(13)
C21 C20 P2 C16 169.88(11)
C22 C20 P2 C16 -72.66(13)
C23 C20 P2 C16 50.97(13)
C21 C20 P2 Pd1 -68.19(12)
C22 C20 P2 Pd1 49.27(12)
C23 C20 P2 Pd1 172.90(9)
C18 C16 P2 C15 155.96(11)
C19 C16 P2 C15 33.57(12)
C17 C16 P2 C15 -84.50(12)
C18 C16 P2 C20 42.90(13)
C19 C16 P2 C20 -79.48(12)
C17 C16 P2 C20 162.45(11)
C18 C16 P2 Pd1 -82.87(11)
C19 C16 P2 Pd1 154.75(10)
C17 C16 P2 Pd1 36.67(11)
C9 P1 Pd1 O2 -114.09(7)
C1 P1 Pd1 O2 121.39(7)
C5 P1 Pd1 O2 9.56(7)
C9 P1 Pd1 P2 55.32(5)
C1 P1 Pd1 P2 -69.20(6)
C5 P1 Pd1 P2 178.97(6)
C15 P2 Pd1 O2 102.1(2)
C20 P2 Pd1 O2 -137.7(2)
C16 P2 Pd1 O2 -12.8(2)
C15 P2 Pd1 O1 170.46(7)
C20 P2 Pd1 O1 -69.34(7)
C16 P2 Pd1 O1 55.60(6)
C15 P2 Pd1 P1 -11.14(6)
C20 P2 Pd1 P1 109.06(6)
C16 P2 Pd1 P1 -126.00(5)
F3 C24 S1 O4 59.93(14)
F2 C24 S1 O4 -179.65(12)
F1 C24 S1 O4 -60.12(14)
F3 C24 S1 O3 -179.68(12)
F2 C24 S1 O3 -59.26(14)
F1 C24 S1 O3 60.27(14)
F3 C24 S1 O5 -60.39(14)
F2 C24 S1 O5 60.02(15)
F1 C24 S1 O5 179.56(13)
F6 C25 S2 O7 177.82(13)
F5 C25 S2 O7 -61.24(15)
F4 C25 S2 O7 57.88(15)
F6 C25 S2 O8 -61.55(14)
F5 C25 S2 O8 59.39(15)
F4 C25 S2 O8 178.51(13)
F6 C25 S2 O6 57.73(14)
F5 C25 S2 O6 178.68(13)
F4 C25 S2 O6 -62.20(15)
